data_7133798
loop_
_publ_author_name
'Tang, Beili'
'Ju, Shaoying'
'Yan, Weili'
'Chen, Ting'
'Stephan, Douglas W.'
'Wu, Yile'

_publ_section_title
;
 Reactivity of <i>N</i>-(isocyanoimino)triphenylphosphorane toward group
 13 Lewis acids.
;
_journal_issue 88
_journal_name_full 'Chemical communications (Cambridge, England)'
_journal_page_first 12932
_journal_page_last 12935
_journal_paper_doi 10.1039/d4cc04490h
_journal_volume 60
_journal_year 2024
_chemical_formula_moiety '2(C38 H30 Cl2 Ga N4 P2), 2(Cl4 Ga), C6 H5 F'
_chemical_formula_sum 'C82 H65 Cl12 F Ga4 N8 P4'
_chemical_formula_weight 2009.58
_space_group_crystal_system triclinic
_space_group_IT_number 2
_space_group_name_Hall '-P 1'
_space_group_name_H-M_alt 'P -1'
_atom_sites_solution_hydrogens geom
_atom_sites_solution_primary dual
_audit_creation_date 2024-08-26
_audit_creation_method
;
Olex2 1.5
(compiled 2024.02.16 svn.r378c4104 for OlexSys, GUI svn.r6928)
;
_audit_update_record
;
2024-08-26 deposited with the CCDC.	2024-10-01 downloaded from the CCDC.
;
_cell_angle_alpha 79.202(4)
_cell_angle_beta 62.982(4)
_cell_angle_gamma 61.288(4)
_cell_formula_units_Z 2
_cell_length_a 17.4641(12)
_cell_length_b 17.7994(11)
_cell_length_c 17.8166(10)
_cell_measurement_reflns_used 5834
_cell_measurement_temperature 150(2)
_cell_measurement_theta_max 67.95
_cell_measurement_theta_min 3.16
_cell_volume 4323.8(5)
_computing_cell_refinement 'SAINT V8.40B (?, 2016)'
_computing_data_reduction 'SAINT V8.40B (?, 2016)'
_computing_molecular_graphics 'Olex2 1.5 (Dolomanov et al., 2009)'
_computing_publication_material 'Olex2 1.5 (Dolomanov et al., 2009)'
_computing_structure_refinement 'SHELXL 2018/3 (Sheldrick, 2015)'
_computing_structure_solution 'XT (Sheldrick, 2015)'
_diffrn_ambient_temperature 150.00
_diffrn_measured_fraction_theta_full 0.999
_diffrn_measured_fraction_theta_max 0.999
_diffrn_measurement_device_type 'Bruker APEX-II CCD'
_diffrn_measurement_method '\f and \w scans'
_diffrn_radiation_type CuK\a
_diffrn_radiation_wavelength 1.54178
_diffrn_reflns_av_R_equivalents 0.1602
_diffrn_reflns_av_unetI/netI 0.0757
_diffrn_reflns_Laue_measured_fraction_full 0.999
_diffrn_reflns_Laue_measured_fraction_max 0.999
_diffrn_reflns_limit_h_max 20
_diffrn_reflns_limit_h_min -20
_diffrn_reflns_limit_k_max 21
_diffrn_reflns_limit_k_min -21
_diffrn_reflns_limit_l_max 21
_diffrn_reflns_limit_l_min -21
_diffrn_reflns_number 143281
_diffrn_reflns_point_group_measured_fraction_full 0.999
_diffrn_reflns_point_group_measured_fraction_max 0.999
_diffrn_reflns_theta_full 66.595
_diffrn_reflns_theta_max 66.595
_diffrn_reflns_theta_min 2.786
_diffrn_standards_number 0
_exptl_absorpt_coefficient_mu 5.942
_exptl_absorpt_correction_T_max 0.7531
_exptl_absorpt_correction_T_min 0.6582
_exptl_absorpt_correction_type none
_exptl_absorpt_process_details
;
SADABS-2016/2 (Bruker,2016/2) was used for absorption correction.
wR2(int) was 0.1226 before and 0.0958 after correction.
The Ratio of minimum to maximum transmission is 0.8740.
The \l/2 correction factor is Not present.
;
_exptl_crystal_colour orange
_exptl_crystal_colour_primary orange
_exptl_crystal_density_diffrn 1.544
_exptl_crystal_description block
_exptl_crystal_F_000 2020
_refine_diff_density_max 1.068
_refine_diff_density_min -0.964
_refine_diff_density_rms 0.115
_refine_ls_extinction_method none
_refine_ls_goodness_of_fit_ref 1.066
_refine_ls_hydrogen_treatment constr
_refine_ls_matrix_type full
_refine_ls_number_parameters 988
_refine_ls_number_reflns 15249
_refine_ls_number_restraints 42
_refine_ls_restrained_S_all 1.069
_refine_ls_R_factor_all 0.1028
_refine_ls_R_factor_gt 0.0662
_refine_ls_shift/su_max 0.001
_refine_ls_shift/su_mean 0.000
_refine_ls_structure_factor_coef Fsqd
_refine_ls_weighting_details 'w=1/[\s^2^(Fo^2^)+(0.1029P)^2^+0.0259P] where P=(Fo^2^+2Fc^2^)/3'
_refine_ls_weighting_scheme calc
_refine_ls_wR_factor_gt 0.1763
_refine_ls_wR_factor_ref 0.1983
_reflns_Friedel_coverage 0.000
_reflns_number_gt 9478
_reflns_number_total 15249
_reflns_threshold_expression 'I > 2\s(I)'
_cod_data_source_file d4cc04490h2.cif
_cod_data_source_block fin2
_cod_depositor_comments 'Adding full bibliography for 7133795--7133800.cif.'
_cod_database_code 7133798
_shelx_shelxl_version_number 2018/3
_shelx_space_group_comment
;
The symmetry employed for this shelxl refinement is uniquely defined
by the following loop, which should always be used as a source of
symmetry information in preference to the above space-group names.
They are only intended as comments.
;
_olex2_refinement_description
;
1. Fixed Uiso
 At 1.2 times of:
  All C(H) groups
2. Uiso/Uaniso restraints and constraints
C031 \\sim C033 \\sim C02Z \\sim C02Y \\sim F1 \\sim C030 \\sim C032: within 2A
with sigma of 0.01 and sigma for terminal atoms of 0.02 within 2A
3.a Aromatic/amide H refined with riding coordinates:
 C017(H017), C018(H018), C019(H019), C01B(H01B), C01C(H01C), C01D(H01D),
 C01E(H01E), C01F(H01F), C01G(H01G), C01I(H01I), C01J(H01J), C01K(H01K),
 C01L(H01L), C01M(H01M), C01N(H01N), C01O(H01O), C01P(H01P), C01Q(H01Q),
 C01R(H01R), C01S(H01S), C01T(H01T), C01U(H01U), C01V(H01V), C01W(H01W),
 C01X(H01X), C01Y(H01Y), C01Z(H01Z), C020(H020), C021(H021), C022(H022),
 C023(H023), C024(H024), C025(H025), C026(H026), C027(H027), C028(H028),
 C029(H029), C02A(H02A), C02B(H02B), C02C(H02C), C02D(H02D), C02E(H02E),
 C02F(H02F), C02G(H02G), C02H(H02H), C02I(H02I), C02J(H02J), C02K(H02K),
 C02L(H02L), C02M(H02M), C02N(H02N), C02O(H02O), C02P(H02P), C02Q(H02Q),
 C02R(H02R), C02S(H02S), C02T(H02T), C02U(H02U), C02V(H02V), C02X(H02X),
 C031(H031), C033(H033), C02Z(H02Z), C030(H030), C032(H032)
3.b Fitted hexagon refined as free rotating group:
 C031(C033,C02Z,C02Y,C030,C032)
;
_olex2_submission_special_instructions 'No special instructions were received'

loop_
_space_group_symop_operation_xyz
'x, y, z'
'-x, -y, -z'

loop_
_atom_site_label
_atom_site_type_symbol
_atom_site_fract_x
_atom_site_fract_y
_atom_site_fract_z
_atom_site_U_iso_or_equiv
_atom_site_adp_type
_atom_site_occupancy
_atom_site_site_symmetry_order
_atom_site_calc_flag
_atom_site_refinement_flags_posn
_atom_site_refinement_flags_adp
_atom_site_refinement_flags_occupancy
_atom_site_disorder_assembly
_atom_site_disorder_group
Ga01 Ga 0.55001(6) 0.38475(5) 0.27291(4) 0.03485(19) Uani 1 1 d . . . . .
Ga02 Ga -0.01824(7) 0.72434(5) 0.60411(5) 0.0440(2) Uani 1 1 d . . . . .
Ga03 Ga 0.93088(6) 0.26568(6) -0.05351(5) 0.0467(2) Uani 1 1 d . . . . .
Ga04 Ga -0.43028(7) 1.05834(6) 0.67746(6) 0.0522(2) Uani 1 1 d . . . . .
P005 P 0.52419(13) 0.24198(10) 0.20663(10) 0.0365(4) Uani 1 1 d . . . . .
Cl06 Cl 0.67128(13) 0.31605(11) 0.30410(10) 0.0474(4) Uani 1 1 d . . . . .
P007 P -0.00622(12) 0.80387(10) 0.42312(10) 0.0358(3) Uani 1 1 d . . . . .
P008 P 0.55396(13) 0.55962(10) 0.18205(10) 0.0364(4) Uani 1 1 d . . . . .
Cl09 Cl 0.41607(13) 0.44068(11) 0.38222(10) 0.0501(4) Uani 1 1 d . . . . .
P00A P -0.05864(13) 0.81242(10) 0.77105(10) 0.0377(4) Uani 1 1 d . . . . .
Cl0B Cl 0.81543(14) 0.29147(12) 0.07226(11) 0.0541(4) Uani 1 1 d . . . . .
Cl0C Cl 0.89002(15) 0.36118(14) -0.14186(13) 0.0624(5) Uani 1 1 d . . . . .
Cl0D Cl -0.32320(16) 0.93129(13) 0.68737(13) 0.0645(5) Uani 1 1 d . . . . .
Cl0E Cl 0.97115(18) 0.14072(14) -0.09853(13) 0.0740(6) Uani 1 1 d . . . . .
Cl0F Cl -0.52492(16) 1.04268(16) 0.64189(14) 0.0720(6) Uani 1 1 d . . . . .
Cl0G Cl 1.05264(17) 0.26453(18) -0.04814(15) 0.0772(7) Uani 1 1 d . . . . .
Cl0H Cl -0.36480(18) 1.12773(15) 0.57834(16) 0.0735(6) Uani 1 1 d . . . . .
Cl0I Cl -0.1220(2) 0.67680(16) 0.63957(14) 0.0830(8) Uani 1 1 d . . . . .
Cl0J Cl 0.1269(2) 0.62887(15) 0.56915(14) 0.0915(9) Uani 1 1 d . . . . .
Cl0K Cl -0.5038(2) 1.12806(19) 0.79744(17) 0.1047(10) Uani 1 1 d . . . . .
N00L N 0.5688(4) 0.4611(3) 0.1789(3) 0.0352(11) Uani 1 1 d . . . . .
N00M N -0.0559(4) 0.8142(3) 0.6766(3) 0.0375(12) Uani 1 1 d . . . . .
N00N N 0.5468(4) 0.3237(3) 0.1967(3) 0.0363(11) Uani 1 1 d . . . . .
N00O N -0.0805(4) 0.8952(3) 0.6412(3) 0.0366(11) Uani 1 1 d . . . . .
N00P N 0.5686(4) 0.3563(3) 0.1149(3) 0.0360(11) Uani 1 1 d . . . . .
N00Q N -0.0358(4) 0.8147(3) 0.5239(3) 0.0369(12) Uani 1 1 d . . . . .
N00R N 0.6139(4) 0.4914(4) -0.0365(3) 0.0434(13) Uani 1 1 d . . . . .
N00S N -0.1050(4) 1.0336(4) 0.4866(4) 0.0462(13) Uani 1 1 d . . . . .
C00T C 0.0504(5) 0.6915(4) 0.4002(4) 0.0379(14) Uani 1 1 d . . . . .
C00U C -0.0672(5) 0.8906(4) 0.5637(4) 0.0358(13) Uani 1 1 d . . . . .
C00V C 0.5777(5) 0.4252(4) 0.1105(4) 0.0360(13) Uani 1 1 d . . . . .
C00W C 0.6300(5) 0.1453(4) 0.1581(4) 0.0389(14) Uani 1 1 d . . . . .
C00X C 0.0801(5) 0.8435(4) 0.3601(4) 0.0392(14) Uani 1 1 d . . . . .
C00Y C 0.4642(5) 0.6318(4) 0.1466(4) 0.0418(15) Uani 1 1 d . . . . .
C00Z C 0.4397(5) 0.2669(4) 0.1630(4) 0.0410(15) Uani 1 1 d . . . . .
C010 C -0.1775(5) 0.8624(4) 0.8533(4) 0.0409(15) Uani 1 1 d . . . . .
C011 C 0.4735(5) 0.2239(4) 0.3162(4) 0.0419(15) Uani 1 1 d . . . . .
C012 C -0.1077(5) 0.8537(4) 0.3982(4) 0.0367(14) Uani 1 1 d . . . . .
C013 C 0.5971(5) 0.4620(4) 0.0286(4) 0.0359(13) Uani 1 1 d . . . . .
C014 C 0.6620(5) 0.5714(4) 0.1227(4) 0.0380(14) Uani 1 1 d . . . . .
C015 C -0.0064(5) 0.7014(4) 0.7916(4) 0.0418(15) Uani 1 1 d . . . . .
C016 C -0.0890(5) 0.9711(4) 0.5210(4) 0.0372(14) Uani 1 1 d . . . . .
C017 C 0.5311(6) 0.1918(4) 0.3600(4) 0.0452(16) Uani 1 1 d . . . . .
H017 H 0.596703 0.180980 0.332330 0.054 Uiso 1 1 calc R U . . .
C018 C -0.2498(5) 0.9344(4) 0.8377(5) 0.0461(16) Uani 1 1 d . . . . .
H018 H -0.237358 0.954016 0.781899 0.055 Uiso 1 1 calc R U . . .
C019 C 0.7420(5) 0.5127(4) 0.0588(4) 0.0418(15) Uani 1 1 d . . . . .
H019 H 0.739545 0.464864 0.045544 0.050 Uiso 1 1 calc R U . . .
C01A C 0.0106(5) 0.8602(4) 0.7718(4) 0.0425(15) Uani 1 1 d . . . . .
C01B C 0.6286(6) 0.0666(4) 0.1857(4) 0.0448(16) Uani 1 1 d . . . . .
H01B H 0.572506 0.065652 0.230862 0.054 Uiso 1 1 calc R U . . .
C01C C 0.3777(6) 0.2378(5) 0.3578(4) 0.0500(17) Uani 1 1 d . . . . .
H01C H 0.337858 0.260510 0.328401 0.060 Uiso 1 1 calc R U . . .
C01D C 0.7132(5) 0.1460(4) 0.0920(4) 0.0458(16) Uani 1 1 d . . . . .
H01D H 0.715290 0.198762 0.072798 0.055 Uiso 1 1 calc R U . . .
C01E C -0.0941(5) 0.8387(5) 0.3175(5) 0.0462(16) Uani 1 1 d . . . . .
H01E H -0.032324 0.800918 0.277939 0.055 Uiso 1 1 calc R U . . .
C01F C -0.1981(5) 0.9083(4) 0.4561(4) 0.0458(16) Uani 1 1 d . . . . .
H01F H -0.207445 0.917314 0.511175 0.055 Uiso 1 1 calc R U . . .
C01G C 0.0805(5) 0.8696(5) 0.6956(5) 0.0470(16) Uani 1 1 d . . . . .
H01G H 0.088620 0.853637 0.643508 0.056 Uiso 1 1 calc R U . . .
C01H C 0.5147(6) 0.5840(4) 0.2906(4) 0.0446(16) Uani 1 1 d . . . . .
C01I C 0.8253(6) 0.5227(5) 0.0142(5) 0.0500(17) Uani 1 1 d . . . . .
H01I H 0.878800 0.483284 -0.030492 0.060 Uiso 1 1 calc R U . . .
C01J C -0.0546(5) 0.6538(4) 0.8004(4) 0.0456(16) Uani 1 1 d . . . . .
H01J H -0.116193 0.681860 0.799547 0.055 Uiso 1 1 calc R U . . .
C01K C 0.5807(6) 0.5409(5) 0.3249(5) 0.0534(19) Uani 1 1 d . . . . .
H01K H 0.645337 0.501845 0.291360 0.064 Uiso 1 1 calc R U . . .
C01L C 0.1488(6) 0.6448(4) 0.3631(5) 0.0515(18) Uani 1 1 d . . . . .
H01L H 0.187791 0.673232 0.347230 0.062 Uiso 1 1 calc R U . . .
C01M C -0.3391(6) 0.9774(5) 0.9025(5) 0.0509(17) Uani 1 1 d . . . . .
H01M H -0.387891 1.026733 0.891519 0.061 Uiso 1 1 calc R U . . .
C01N C 0.2254(6) 0.8468(5) 0.3344(5) 0.0525(18) Uani 1 1 d . . . . .
H01N H 0.274703 0.834388 0.351066 0.063 Uiso 1 1 calc R U . . .
C01O C 0.6670(6) 0.6398(5) 0.1426(5) 0.0505(18) Uani 1 1 d . . . . .
H01O H 0.613580 0.679960 0.186705 0.061 Uiso 1 1 calc R U . . .
C01P C 0.1510(6) 0.8256(4) 0.3858(5) 0.0491(17) Uani 1 1 d . . . . .
H01P H 0.148706 0.799142 0.437783 0.059 Uiso 1 1 calc R U . . .
C01Q C 0.0811(6) 0.8851(4) 0.2864(5) 0.0495(17) Uani 1 1 d . . . . .
H01Q H 0.031204 0.898885 0.270030 0.059 Uiso 1 1 calc R U . . .
C01R C -0.0069(6) 0.6492(5) 0.4208(5) 0.0494(17) Uani 1 1 d . . . . .
H01R H -0.075212 0.680409 0.444608 0.059 Uiso 1 1 calc R U . . .
C01S C -0.2745(5) 0.9496(5) 0.4338(5) 0.0544(18) Uani 1 1 d . . . . .
H01S H -0.336496 0.986976 0.473385 0.065 Uiso 1 1 calc R U . . .
C01T C 0.3747(6) 0.3521(5) 0.1613(5) 0.0504(17) Uani 1 1 d . . . . .
H01T H 0.375404 0.397362 0.181684 0.061 Uiso 1 1 calc R U . . .
C01U C 0.7900(6) -0.0083(5) 0.0831(5) 0.059(2) Uani 1 1 d . . . . .
H01U H 0.844802 -0.061047 0.057849 0.071 Uiso 1 1 calc R U . . .
C01V C -0.3578(6) 0.9483(5) 0.9846(5) 0.0520(18) Uani 1 1 d . . . . .
H01V H -0.418896 0.978446 1.029600 0.062 Uiso 1 1 calc R U . . .
C01W C 0.3814(5) 0.6194(4) 0.1734(5) 0.0497(17) Uani 1 1 d . . . . .
H01W H 0.375388 0.573546 0.208582 0.060 Uiso 1 1 calc R U . . .
C01X C -0.2877(6) 0.8759(5) 1.0001(5) 0.0537(18) Uani 1 1 d . . . . .
H01X H -0.301212 0.855035 1.055522 0.064 Uiso 1 1 calc R U . . .
C01Y C 0.3407(6) 0.2184(6) 0.4419(5) 0.062(2) Uani 1 1 d . . . . .
H01Y H 0.275793 0.227362 0.469730 0.074 Uiso 1 1 calc R U . . .
C01Z C -0.1974(6) 0.8332(5) 0.9352(4) 0.0488(17) Uani 1 1 d . . . . .
H01Z H -0.148879 0.783918 0.946439 0.059 Uiso 1 1 calc R U . . .
C020 C 0.3094(6) 0.6743(5) 0.1481(5) 0.0575(19) Uani 1 1 d . . . . .
H020 H 0.253485 0.666578 0.166416 0.069 Uiso 1 1 calc R U . . .
C021 C 0.5494(7) 0.5564(5) 0.4115(5) 0.059(2) Uani 1 1 d . . . . .
H021 H 0.592700 0.526687 0.437297 0.071 Uiso 1 1 calc R U . . .
C022 C 0.2280(6) 0.8855(5) 0.2596(5) 0.0543(19) Uani 1 1 d . . . . .
H022 H 0.280243 0.897936 0.223577 0.065 Uiso 1 1 calc R U . . .
C023 C -0.0136(6) 0.5676(5) 0.8103(5) 0.059(2) Uani 1 1 d . . . . .
H023 H -0.046014 0.535495 0.815005 0.071 Uiso 1 1 calc R U . . .
C024 C 0.8289(6) 0.5908(5) 0.0361(5) 0.056(2) Uani 1 1 d . . . . .
H024 H 0.886504 0.596992 0.007690 0.067 Uiso 1 1 calc R U . . .
C025 C 0.0826(5) 0.6601(5) 0.7956(5) 0.0507(17) Uani 1 1 d . . . . .
H025 H 0.115870 0.691659 0.790034 0.061 Uiso 1 1 calc R U . . .
C026 C -0.0031(6) 0.8856(5) 0.8475(5) 0.0514(18) Uani 1 1 d . . . . .
H026 H -0.051420 0.880248 0.898901 0.062 Uiso 1 1 calc R U . . .
C027 C 0.4717(6) 0.6985(5) 0.0949(4) 0.0534(18) Uani 1 1 d . . . . .
H027 H 0.526969 0.707334 0.076476 0.064 Uiso 1 1 calc R U . . .
C028 C 0.4379(6) 0.2001(5) 0.1346(5) 0.0538(18) Uani 1 1 d . . . . .
H028 H 0.481918 0.142363 0.136859 0.065 Uiso 1 1 calc R U . . .
C029 C 0.4907(6) 0.1759(5) 0.4452(5) 0.057(2) Uani 1 1 d . . . . .
H029 H 0.527939 0.157345 0.476699 0.068 Uiso 1 1 calc R U . . .
C02A C -0.2602(6) 0.9362(5) 0.3533(5) 0.0536(19) Uani 1 1 d . . . . .
H02A H -0.312103 0.966411 0.337158 0.064 Uiso 1 1 calc R U . . .
C02B C 0.1376(6) 0.9022(5) 0.6968(5) 0.0556(19) Uani 1 1 d . . . . .
H02B H 0.186187 0.907658 0.645718 0.067 Uiso 1 1 calc R U . . .
C02C C 0.3185(6) 0.7398(6) 0.0968(5) 0.064(2) Uani 1 1 d . . . . .
H02C H 0.268658 0.777061 0.079671 0.077 Uiso 1 1 calc R U . . .
C02D C 0.7509(7) 0.6495(5) 0.0979(5) 0.059(2) Uani 1 1 d . . . . .
H02D H 0.753698 0.697418 0.110512 0.071 Uiso 1 1 calc R U . . .
C02E C 0.1358(6) 0.5149(5) 0.3703(6) 0.062(2) Uani 1 1 d . . . . .
H02E H 0.164658 0.454691 0.360670 0.074 Uiso 1 1 calc R U . . .
C02F C 0.1548(6) 0.9065(5) 0.2368(5) 0.0564(19) Uani 1 1 d . . . . .
H02F H 0.155222 0.935891 0.186355 0.068 Uiso 1 1 calc R U . . .
C02G C 0.0759(7) 0.5263(5) 0.8133(5) 0.064(2) Uani 1 1 d . . . . .
H02G H 0.104954 0.466085 0.819335 0.077 Uiso 1 1 calc R U . . .
C02H C 0.0381(7) 0.5610(5) 0.4059(6) 0.062(2) Uani 1 1 d . . . . .
H02H H -0.000324 0.532133 0.420842 0.074 Uiso 1 1 calc R U . . .
C02I C 0.7080(6) -0.0089(4) 0.1479(5) 0.0540(19) Uani 1 1 d . . . . .
H02I H 0.706251 -0.061957 0.166508 0.065 Uiso 1 1 calc R U . . .
C02J C 0.3079(6) 0.3057(6) 0.1004(5) 0.058(2) Uani 1 1 d . . . . .
H02J H 0.263053 0.319895 0.077650 0.069 Uiso 1 1 calc R U . . .
C02K C 0.0538(6) 0.9189(5) 0.8485(5) 0.059(2) Uani 1 1 d . . . . .
H02K H 0.044761 0.935862 0.900524 0.070 Uiso 1 1 calc R U . . .
C02L C 0.3093(6) 0.3691(6) 0.1294(5) 0.059(2) Uani 1 1 d . . . . .
H02L H 0.264618 0.426815 0.127916 0.071 Uiso 1 1 calc R U . . .
C02M C -0.1710(6) 0.8792(5) 0.2961(5) 0.0544(19) Uani 1 1 d . . . . .
H02M H -0.162809 0.868095 0.242151 0.065 Uiso 1 1 calc R U . . .
C02N C 0.1229(6) 0.9273(5) 0.7746(5) 0.0551(19) Uani 1 1 d . . . . .
H02N H 0.161509 0.950263 0.775710 0.066 Uiso 1 1 calc R U . . .
C02O C 0.7934(6) 0.0681(5) 0.0543(5) 0.0570(19) Uani 1 1 d . . . . .
H02O H 0.850118 0.067858 0.008990 0.068 Uiso 1 1 calc R U . . .
C02P C 0.4212(7) 0.6427(5) 0.3392(5) 0.059(2) Uani 1 1 d . . . . .
H02P H 0.376873 0.673378 0.314580 0.071 Uiso 1 1 calc R U . . .
C02Q C 0.3962(7) 0.1870(6) 0.4846(5) 0.064(2) Uani 1 1 d . . . . .
H02Q H 0.370785 0.172306 0.541780 0.077 Uiso 1 1 calc R U . . .
C02R C 0.3707(7) 0.2186(6) 0.1026(6) 0.064(2) Uani 1 1 d . . . . .
H02R H 0.367706 0.174298 0.083309 0.076 Uiso 1 1 calc R U . . .
C02S C 0.3928(8) 0.6564(6) 0.4231(5) 0.071(3) Uani 1 1 d . . . . .
H02S H 0.328282 0.695389 0.456836 0.085 Uiso 1 1 calc R U . . .
C02T C 0.1932(6) 0.5555(5) 0.3482(6) 0.060(2) Uani 1 1 d . . . . .
H02T H 0.261449 0.523743 0.323436 0.072 Uiso 1 1 calc R U . . .
C02U C 0.1219(6) 0.5735(5) 0.8076(5) 0.062(2) Uani 1 1 d . . . . .
H02U H 0.181617 0.545641 0.812074 0.075 Uiso 1 1 calc R U . . .
C02V C 0.3985(7) 0.7530(5) 0.0695(5) 0.067(2) Uani 1 1 d . . . . .
H02V H 0.403756 0.798802 0.033682 0.080 Uiso 1 1 calc R U . . .
F1 F 0.7233(8) 0.7828(5) 0.2246(5) 0.160(4) Uani 1 1 d . U . . .
C02X C 0.4567(8) 0.6143(6) 0.4578(5) 0.071(3) Uani 1 1 d . . . . .
H02X H 0.436539 0.625387 0.515554 0.086 Uiso 1 1 calc R U . . .
C031 C 0.7962(8) 0.6017(5) 0.3894(5) 0.125(4) Uani 1 1 d G U . . .
H031 H 0.815973 0.559736 0.427010 0.150 Uiso 1 1 calc R U . . .
C033 C 0.8612(5) 0.6277(5) 0.3256(5) 0.117(3) Uani 1 1 d G U . . .
H033 H 0.925554 0.603505 0.319675 0.140 Uiso 1 1 calc R U . . .
C02Z C 0.8322(6) 0.6891(5) 0.2705(4) 0.095(3) Uani 1 1 d G U . . .
H02Z H 0.876734 0.706871 0.226938 0.113 Uiso 1 1 calc R U . . .
C02Y C 0.7382(7) 0.7245(4) 0.2792(4) 0.090(3) Uani 1 1 d G U . . .
C030 C 0.6731(5) 0.6985(5) 0.3429(5) 0.107(3) Uani 1 1 d G U . . .
H030 H 0.608754 0.722702 0.348870 0.128 Uiso 1 1 calc R U . . .
C032 C 0.7021(7) 0.6371(5) 0.3980(4) 0.113(3) Uani 1 1 d G U . . .
H032 H 0.657571 0.619336 0.441608 0.135 Uiso 1 1 calc R U . . .

loop_
_atom_site_aniso_label
_atom_site_aniso_U_11
_atom_site_aniso_U_22
_atom_site_aniso_U_33
_atom_site_aniso_U_23
_atom_site_aniso_U_13
_atom_site_aniso_U_12
Ga01 0.0487(5) 0.0339(4) 0.0304(4) 0.0065(3) -0.0202(3) -0.0235(4)
Ga02 0.0700(6) 0.0330(4) 0.0392(4) 0.0072(3) -0.0302(4) -0.0261(4)
Ga03 0.0500(5) 0.0500(5) 0.0453(5) 0.0054(4) -0.0241(4) -0.0238(4)
Ga04 0.0583(6) 0.0592(6) 0.0495(5) 0.0091(4) -0.0288(4) -0.0308(5)
P005 0.0535(10) 0.0347(8) 0.0348(8) 0.0092(6) -0.0241(7) -0.0275(8)
Cl06 0.0564(10) 0.0507(9) 0.0439(8) 0.0069(7) -0.0293(8) -0.0248(8)
P007 0.0494(9) 0.0333(8) 0.0343(8) 0.0043(6) -0.0222(7) -0.0224(7)
P008 0.0540(10) 0.0311(8) 0.0343(8) 0.0062(6) -0.0218(7) -0.0254(7)
Cl09 0.0569(10) 0.0495(9) 0.0377(8) 0.0010(7) -0.0116(7) -0.0270(8)
P00A 0.0500(10) 0.0374(9) 0.0359(8) 0.0059(7) -0.0244(7) -0.0229(8)
Cl0B 0.0586(11) 0.0485(10) 0.0501(9) 0.0017(8) -0.0183(8) -0.0248(8)
Cl0C 0.0711(13) 0.0681(12) 0.0579(11) 0.0147(9) -0.0400(10) -0.0310(10)
Cl0D 0.0765(13) 0.0607(12) 0.0610(11) 0.0042(9) -0.0399(10) -0.0250(10)
Cl0E 0.0908(16) 0.0584(12) 0.0581(12) -0.0082(9) -0.0138(11) -0.0359(11)
Cl0F 0.0770(14) 0.0958(16) 0.0787(13) 0.0410(12) -0.0492(12) -0.0625(13)
Cl0G 0.0736(14) 0.1157(19) 0.0728(13) 0.0338(13) -0.0481(12) -0.0593(14)
Cl0H 0.0949(16) 0.0785(14) 0.0881(15) 0.0248(12) -0.0529(13) -0.0632(13)
Cl0I 0.158(2) 0.0954(16) 0.0658(12) 0.0340(12) -0.0636(15) -0.1041(18)
Cl0J 0.0966(18) 0.0669(14) 0.0561(12) -0.0066(10) -0.0391(12) 0.0124(12)
Cl0K 0.101(2) 0.0911(18) 0.0707(15) -0.0211(13) -0.0448(15) 0.0105(15)
N00L 0.054(3) 0.028(3) 0.032(3) 0.006(2) -0.021(2) -0.023(2)
N00M 0.058(3) 0.031(3) 0.036(3) 0.005(2) -0.028(3) -0.023(2)
N00N 0.053(3) 0.033(3) 0.033(3) 0.011(2) -0.021(2) -0.028(2)
N00O 0.048(3) 0.035(3) 0.036(3) 0.006(2) -0.022(2) -0.023(2)
N00P 0.044(3) 0.038(3) 0.032(3) 0.010(2) -0.019(2) -0.024(2)
N00Q 0.055(3) 0.031(3) 0.030(3) 0.008(2) -0.023(2) -0.021(2)
N00R 0.057(4) 0.042(3) 0.041(3) 0.006(3) -0.024(3) -0.028(3)
N00S 0.060(4) 0.037(3) 0.045(3) 0.008(3) -0.026(3) -0.022(3)
C00T 0.057(4) 0.034(3) 0.035(3) 0.006(3) -0.027(3) -0.025(3)
C00U 0.050(4) 0.033(3) 0.035(3) 0.005(3) -0.022(3) -0.024(3)
C00V 0.044(4) 0.037(3) 0.037(3) 0.005(3) -0.020(3) -0.024(3)
C00W 0.055(4) 0.035(3) 0.038(3) 0.009(3) -0.028(3) -0.024(3)
C00X 0.049(4) 0.031(3) 0.037(3) -0.004(3) -0.016(3) -0.018(3)
C00Y 0.055(4) 0.034(3) 0.042(3) -0.002(3) -0.023(3) -0.020(3)
C00Z 0.063(4) 0.047(4) 0.036(3) 0.015(3) -0.031(3) -0.036(3)
C010 0.051(4) 0.037(3) 0.050(4) 0.001(3) -0.028(3) -0.024(3)
C011 0.064(4) 0.034(3) 0.036(3) 0.006(3) -0.024(3) -0.026(3)
C012 0.049(4) 0.034(3) 0.037(3) 0.010(3) -0.025(3) -0.023(3)
C013 0.047(4) 0.036(3) 0.032(3) 0.002(3) -0.017(3) -0.024(3)
C014 0.060(4) 0.036(3) 0.036(3) 0.015(3) -0.029(3) -0.031(3)
C015 0.058(4) 0.043(4) 0.037(3) 0.009(3) -0.028(3) -0.027(3)
C016 0.045(4) 0.036(3) 0.036(3) -0.001(3) -0.018(3) -0.020(3)
C017 0.063(5) 0.038(4) 0.045(4) 0.011(3) -0.033(3) -0.025(3)
C018 0.059(4) 0.041(4) 0.049(4) 0.009(3) -0.026(4) -0.030(3)
C019 0.056(4) 0.043(4) 0.044(4) 0.010(3) -0.030(3) -0.030(3)
C01A 0.057(4) 0.037(3) 0.047(4) 0.010(3) -0.031(3) -0.026(3)
C01B 0.068(5) 0.040(4) 0.037(3) 0.008(3) -0.025(3) -0.030(4)
C01C 0.063(5) 0.054(4) 0.042(4) 0.010(3) -0.022(3) -0.036(4)
C01D 0.056(4) 0.041(4) 0.046(4) 0.007(3) -0.026(3) -0.025(3)
C01E 0.053(4) 0.047(4) 0.049(4) 0.000(3) -0.032(3) -0.020(3)
C01F 0.056(4) 0.050(4) 0.044(4) 0.006(3) -0.026(3) -0.030(4)
C01G 0.048(4) 0.051(4) 0.052(4) 0.004(3) -0.027(3) -0.024(3)
C01H 0.071(5) 0.041(4) 0.039(3) 0.007(3) -0.025(3) -0.038(4)
C01I 0.055(4) 0.056(4) 0.054(4) 0.009(3) -0.028(4) -0.033(4)
C01J 0.052(4) 0.047(4) 0.035(3) 0.009(3) -0.016(3) -0.026(3)
C01K 0.089(6) 0.054(4) 0.045(4) 0.017(3) -0.039(4) -0.047(4)
C01L 0.066(5) 0.037(4) 0.058(4) 0.004(3) -0.026(4) -0.028(4)
C01M 0.056(4) 0.041(4) 0.061(4) 0.012(3) -0.031(4) -0.023(3)
C01N 0.055(4) 0.042(4) 0.071(5) -0.001(4) -0.028(4) -0.028(4)
C01O 0.071(5) 0.050(4) 0.047(4) 0.011(3) -0.024(4) -0.042(4)
C01P 0.065(5) 0.039(4) 0.055(4) 0.008(3) -0.032(4) -0.028(4)
C01Q 0.063(5) 0.037(4) 0.054(4) 0.009(3) -0.029(4) -0.025(3)
C01R 0.067(5) 0.043(4) 0.055(4) 0.002(3) -0.030(4) -0.032(4)
C01S 0.042(4) 0.059(5) 0.062(5) -0.003(4) -0.019(4) -0.024(4)
C01T 0.066(5) 0.052(4) 0.055(4) 0.017(3) -0.036(4) -0.038(4)
C01U 0.074(6) 0.042(4) 0.060(5) 0.004(4) -0.042(4) -0.014(4)
C01V 0.056(5) 0.052(4) 0.056(4) -0.006(3) -0.024(4) -0.028(4)
C01W 0.059(5) 0.038(4) 0.058(4) -0.001(3) -0.031(4) -0.018(3)
C01X 0.060(5) 0.068(5) 0.038(4) 0.006(3) -0.023(3) -0.031(4)
C01Y 0.063(5) 0.082(6) 0.044(4) 0.012(4) -0.017(4) -0.043(5)
C01Z 0.063(5) 0.048(4) 0.045(4) 0.005(3) -0.032(4) -0.024(4)
C020 0.060(5) 0.052(5) 0.056(5) -0.012(4) -0.023(4) -0.019(4)
C021 0.094(7) 0.065(5) 0.054(4) 0.018(4) -0.045(5) -0.054(5)
C022 0.050(4) 0.039(4) 0.062(5) -0.004(3) -0.011(4) -0.020(3)
C023 0.083(6) 0.047(4) 0.050(4) 0.017(3) -0.030(4) -0.035(4)
C024 0.070(5) 0.076(5) 0.051(4) 0.024(4) -0.035(4) -0.053(5)
C025 0.056(4) 0.054(4) 0.051(4) 0.009(3) -0.031(4) -0.026(4)
C026 0.072(5) 0.057(4) 0.042(4) 0.001(3) -0.030(4) -0.036(4)
C027 0.064(5) 0.054(4) 0.041(4) 0.016(3) -0.026(4) -0.027(4)
C028 0.070(5) 0.059(5) 0.059(4) 0.009(4) -0.042(4) -0.036(4)
C029 0.088(6) 0.056(5) 0.051(4) 0.019(4) -0.045(4) -0.042(4)
C02A 0.063(5) 0.067(5) 0.057(4) 0.017(4) -0.037(4) -0.042(4)
C02B 0.073(5) 0.057(5) 0.059(5) 0.020(4) -0.039(4) -0.042(4)
C02C 0.056(5) 0.061(5) 0.056(5) -0.008(4) -0.031(4) -0.002(4)
C02D 0.087(6) 0.065(5) 0.060(5) 0.021(4) -0.044(5) -0.055(5)
C02E 0.072(6) 0.037(4) 0.076(5) -0.002(4) -0.032(5) -0.023(4)
C02F 0.068(5) 0.049(4) 0.051(4) 0.016(3) -0.021(4) -0.035(4)
C02G 0.096(7) 0.039(4) 0.059(5) 0.015(4) -0.044(5) -0.025(4)
C02H 0.087(6) 0.052(5) 0.075(5) 0.011(4) -0.044(5) -0.046(5)
C02I 0.090(6) 0.033(4) 0.052(4) 0.004(3) -0.039(4) -0.030(4)
C02J 0.069(5) 0.089(6) 0.051(4) 0.030(4) -0.041(4) -0.056(5)
C02K 0.083(6) 0.051(4) 0.067(5) 0.005(4) -0.044(5) -0.037(4)
C02L 0.057(5) 0.069(5) 0.063(5) 0.032(4) -0.037(4) -0.037(4)
C02M 0.068(5) 0.063(5) 0.048(4) 0.014(4) -0.034(4) -0.037(4)
C02N 0.072(5) 0.044(4) 0.077(5) 0.015(4) -0.050(5) -0.033(4)
C02O 0.055(5) 0.061(5) 0.048(4) -0.004(4) -0.019(4) -0.020(4)
C02P 0.085(6) 0.043(4) 0.046(4) 0.003(3) -0.028(4) -0.026(4)
C02Q 0.094(7) 0.068(5) 0.042(4) 0.019(4) -0.028(4) -0.052(5)
C02R 0.088(6) 0.071(6) 0.075(5) 0.013(4) -0.053(5) -0.054(5)
C02S 0.094(7) 0.051(5) 0.050(5) -0.009(4) -0.015(5) -0.031(5)
C02T 0.054(5) 0.039(4) 0.080(6) -0.010(4) -0.018(4) -0.020(4)
C02U 0.064(5) 0.057(5) 0.052(4) 0.007(4) -0.031(4) -0.012(4)
C02V 0.071(6) 0.057(5) 0.048(4) 0.009(4) -0.024(4) -0.015(4)
F1 0.217(9) 0.106(5) 0.100(5) 0.006(4) -0.074(6) -0.024(6)
C02X 0.127(9) 0.062(5) 0.037(4) 0.008(4) -0.038(5) -0.051(6)
C031 0.179(8) 0.118(7) 0.086(6) -0.007(5) -0.051(6) -0.073(7)
C033 0.160(8) 0.131(7) 0.083(6) -0.018(5) -0.062(6) -0.066(6)
C02Z 0.147(7) 0.096(6) 0.075(5) 0.000(4) -0.047(5) -0.078(5)
C02Y 0.155(7) 0.078(5) 0.054(4) 0.007(4) -0.048(5) -0.062(5)
C030 0.149(7) 0.115(6) 0.082(5) -0.015(5) -0.047(5) -0.073(6)
C032 0.167(8) 0.116(7) 0.084(6) -0.003(5) -0.029(6) -0.104(6)

loop_
_atom_type_symbol
_atom_type_description
_atom_type_scat_dispersion_real
_atom_type_scat_dispersion_imag
_atom_type_scat_source
C C 0.0181 0.0091 'International Tables Vol C Tables 4.2.6.8 and 6.1.1.4'
H H 0.0000 0.0000 'International Tables Vol C Tables 4.2.6.8 and 6.1.1.4'
Cl Cl 0.3639 0.7018 'International Tables Vol C Tables 4.2.6.8 and 6.1.1.4'
F F 0.0727 0.0534 'International Tables Vol C Tables 4.2.6.8 and 6.1.1.4'
Ga Ga -1.2846 0.7763 'International Tables Vol C Tables 4.2.6.8 and 6.1.1.4'
N N 0.0311 0.0180 'International Tables Vol C Tables 4.2.6.8 and 6.1.1.4'
P P 0.2955 0.4335 'International Tables Vol C Tables 4.2.6.8 and 6.1.1.4'

loop_
_geom_angle_atom_site_label_1
_geom_angle_atom_site_label_2
_geom_angle_atom_site_label_3
_geom_angle
_geom_angle_site_symmetry_1
_geom_angle_site_symmetry_3
_geom_angle_publ_flag
Cl09 Ga01 Cl06 112.45(7) . . ?
N00L Ga01 Cl06 114.01(17) . . ?
N00L Ga01 Cl09 115.24(16) . . ?
N00N Ga01 Cl06 114.86(17) . . ?
N00N Ga01 Cl09 113.65(17) . . ?
N00N Ga01 N00L 83.8(2) . . ?
Cl0J Ga02 Cl0I 115.37(13) . . ?
N00M Ga02 Cl0I 115.02(18) . . ?
N00M Ga02 Cl0J 113.63(19) . . ?
N00M Ga02 N00Q 84.0(2) . . ?
N00Q Ga02 Cl0I 110.68(18) . . ?
N00Q Ga02 Cl0J 114.29(18) . . ?
Cl0B Ga03 Cl0C 112.72(9) . . ?
Cl0B Ga03 Cl0E 108.28(8) . . ?
Cl0C Ga03 Cl0E 108.81(9) . . ?
Cl0G Ga03 Cl0B 108.91(9) . . ?
Cl0G Ga03 Cl0C 108.28(9) . . ?
Cl0G Ga03 Cl0E 109.82(11) . . ?
Cl0F Ga04 Cl0D 107.82(10) . . ?
Cl0F Ga04 Cl0K 113.65(12) . . ?
Cl0H Ga04 Cl0D 111.48(10) . . ?
Cl0H Ga04 Cl0F 106.27(9) . . ?
Cl0H Ga04 Cl0K 109.51(13) . . ?
Cl0K Ga04 Cl0D 108.14(9) . . ?
N00N P005 C00W 112.9(3) . . ?
N00N P005 C00Z 109.6(3) . . ?
N00N P005 C011 107.5(3) . . ?
C00W P005 C00Z 110.0(3) . . ?
C011 P005 C00W 106.8(3) . . ?
C011 P005 C00Z 110.0(3) . . ?
N00Q P007 C00T 106.3(3) . . ?
N00Q P007 C00X 109.9(3) . . ?
N00Q P007 C012 113.1(3) . . ?
C00T P007 C00X 108.1(3) . . ?
C012 P007 C00T 108.2(3) . . ?
C012 P007 C00X 111.1(3) . . ?
N00L P008 C00Y 109.5(3) . . ?
N00L P008 C014 114.1(3) . . ?
N00L P008 C01H 105.9(3) . . ?
C00Y P008 C014 109.8(3) . . ?
C00Y P008 C01H 110.3(3) . . ?
C014 P008 C01H 107.2(3) . . ?
N00M P00A C010 113.9(3) . . ?
N00M P00A C015 104.3(3) . . ?
N00M P00A C01A 111.6(3) . . ?
C015 P00A C010 107.8(3) . . ?
C015 P00A C01A 110.0(3) . . ?
C01A P00A C010 109.0(3) . . ?
P008 N00L Ga01 127.7(3) . . ?
C00V N00L Ga01 107.3(4) . . ?
C00V N00L P008 123.8(4) . . ?
P00A N00M Ga02 131.4(3) . . ?
N00O N00M Ga02 113.8(4) . . ?
N00O N00M P00A 114.7(4) . . ?
P005 N00N Ga01 133.6(3) . . ?
N00P N00N Ga01 113.0(3) . . ?
N00P N00N P005 113.3(4) . . ?
C00U N00O N00M 111.5(5) . . ?
C00V N00P N00N 112.2(5) . . ?
P007 N00Q Ga02 127.5(3) . . ?
C00U N00Q Ga02 107.5(4) . . ?
C00U N00Q P007 124.6(4) . . ?
C01L C00T P007 121.5(5) . . ?
C01L C00T C01R 118.9(6) . . ?
C01R C00T P007 119.6(5) . . ?
N00O C00U N00Q 123.1(5) . . ?
N00O C00U C016 115.6(5) . . ?
N00Q C00U C016 121.2(5) . . ?
N00L C00V C013 122.8(5) . . ?
N00P C00V N00L 123.1(5) . . ?
N00P C00V C013 114.0(5) . . ?
C01B C00W P005 118.9(5) . . ?
C01D C00W P005 121.7(5) . . ?
C01D C00W C01B 119.4(6) . . ?
C01P C00X P007 116.9(5) . . ?
C01Q C00X P007 122.4(5) . . ?
C01Q C00X C01P 120.6(6) . . ?
C01W C00Y P008 117.7(5) . . ?
C027 C00Y P008 123.2(6) . . ?
C027 C00Y C01W 119.1(7) . . ?
C01T C00Z P005 119.7(5) . . ?
C028 C00Z P005 119.2(5) . . ?
C028 C00Z C01T 121.1(6) . . ?
C018 C010 P00A 120.4(5) . . ?
C018 C010 C01Z 119.2(7) . . ?
C01Z C010 P00A 120.3(5) . . ?
C017 C011 P005 119.6(6) . . ?
C017 C011 C01C 119.7(6) . . ?
C01C C011 P005 120.6(5) . . ?
C01E C012 P007 118.7(5) . . ?
C01F C012 P007 121.1(5) . . ?
C01F C012 C01E 120.2(6) . . ?
N00R C013 C00V 178.7(7) . . ?
C019 C014 P008 122.3(5) . . ?
C01O C014 P008 118.8(6) . . ?
C01O C014 C019 118.8(6) . . ?
C01J C015 P00A 118.8(5) . . ?
C025 C015 P00A 121.8(5) . . ?
C025 C015 C01J 119.4(6) . . ?
N00S C016 C00U 179.1(9) . . ?
C011 C017 H017 120.6 . . ?
C029 C017 C011 118.7(7) . . ?
C029 C017 H017 120.6 . . ?
C010 C018 H018 119.8 . . ?
C01M C018 C010 120.5(7) . . ?
C01M C018 H018 119.8 . . ?
C014 C019 H019 119.3 . . ?
C01I C019 C014 121.3(6) . . ?
C01I C019 H019 119.3 . . ?
C01G C01A P00A 119.8(5) . . ?
C026 C01A P00A 120.0(5) . . ?
C026 C01A C01G 120.2(6) . . ?
C00W C01B H01B 119.9 . . ?
C02I C01B C00W 120.3(7) . . ?
C02I C01B H01B 119.9 . . ?
C011 C01C H01C 120.0 . . ?
C01Y C01C C011 120.0(7) . . ?
C01Y C01C H01C 120.0 . . ?
C00W C01D H01D 120.3 . . ?
C00W C01D C02O 119.4(7) . . ?
C02O C01D H01D 120.3 . . ?
C012 C01E H01E 120.3 . . ?
C02M C01E C012 119.5(7) . . ?
C02M C01E H01E 120.3 . . ?
C012 C01F H01F 120.0 . . ?
C01S C01F C012 120.0(7) . . ?
C01S C01F H01F 120.0 . . ?
C01A C01G H01G 120.2 . . ?
C02B C01G C01A 119.6(7) . . ?
C02B C01G H01G 120.2 . . ?
C01K C01H P008 117.5(6) . . ?
C01K C01H C02P 120.8(7) . . ?
C02P C01H P008 121.7(6) . . ?
C019 C01I H01I 120.7 . . ?
C024 C01I C019 118.7(7) . . ?
C024 C01I H01I 120.7 . . ?
C015 C01J H01J 119.8 . . ?
C023 C01J C015 120.4(7) . . ?
C023 C01J H01J 119.8 . . ?
C01H C01K H01K 120.9 . . ?
C01H C01K C021 118.1(8) . . ?
C021 C01K H01K 120.9 . . ?
C00T C01L H01L 119.3 . . ?
C00T C01L C02T 121.3(7) . . ?
C02T C01L H01L 119.3 . . ?
C018 C01M H01M 120.1 . . ?
C018 C01M C01V 119.8(7) . . ?
C01V C01M H01M 120.1 . . ?
C01P C01N H01N 119.9 . . ?
C022 C01N H01N 119.9 . . ?
C022 C01N C01P 120.2(7) . . ?
C014 C01O H01O 120.1 . . ?
C014 C01O C02D 119.7(7) . . ?
C02D C01O H01O 120.1 . . ?
C00X C01P C01N 119.1(7) . . ?
C00X C01P H01P 120.5 . . ?
C01N C01P H01P 120.5 . . ?
C00X C01Q H01Q 120.3 . . ?
C02F C01Q C00X 119.5(7) . . ?
C02F C01Q H01Q 120.3 . . ?
C00T C01R H01R 120.5 . . ?
C02H C01R C00T 118.9(7) . . ?
C02H C01R H01R 120.5 . . ?
C01F C01S H01S 120.2 . . ?
C01F C01S C02A 119.7(7) . . ?
C02A C01S H01S 120.2 . . ?
C00Z C01T H01T 120.8 . . ?
C02L C01T C00Z 118.4(7) . . ?
C02L C01T H01T 120.8 . . ?
C02I C01U H01U 119.7 . . ?
C02I C01U C02O 120.7(7) . . ?
C02O C01U H01U 119.7 . . ?
C01M C01V H01V 120.0 . . ?
C01X C01V C01M 120.0(7) . . ?
C01X C01V H01V 120.0 . . ?
C00Y C01W H01W 120.1 . . ?
C020 C01W C00Y 119.8(7) . . ?
C020 C01W H01W 120.1 . . ?
C01V C01X H01X 119.9 . . ?
C01V C01X C01Z 120.2(7) . . ?
C01Z C01X H01X 119.9 . . ?
C01C C01Y H01Y 119.7 . . ?
C02Q C01Y C01C 120.6(8) . . ?
C02Q C01Y H01Y 119.7 . . ?
C010 C01Z H01Z 119.9 . . ?
C01X C01Z C010 120.3(7) . . ?
C01X C01Z H01Z 119.9 . . ?
C01W C020 H020 120.0 . . ?
C02C C020 C01W 120.0(8) . . ?
C02C C020 H020 120.0 . . ?
C01K C021 H021 120.2 . . ?
C02X C021 C01K 119.7(8) . . ?
C02X C021 H021 120.2 . . ?
C01N C022 H022 120.0 . . ?
C01N C022 C02F 120.1(7) . . ?
C02F C022 H022 120.0 . . ?
C01J C023 H023 120.0 . . ?
C01J C023 C02G 120.1(8) . . ?
C02G C023 H023 120.0 . . ?
C01I C024 H024 119.6 . . ?
C02D C024 C01I 120.8(7) . . ?
C02D C024 H024 119.6 . . ?
C015 C025 H025 120.2 . . ?
C02U C025 C015 119.6(7) . . ?
C02U C025 H025 120.2 . . ?
C01A C026 H026 120.0 . . ?
C01A C026 C02K 120.0(7) . . ?
C02K C026 H026 120.0 . . ?
C00Y C027 H027 119.8 . . ?
C00Y C027 C02V 120.3(8) . . ?
C02V C027 H027 119.8 . . ?
C00Z C028 H028 120.2 . . ?
C00Z C028 C02R 119.7(7) . . ?
C02R C028 H028 120.2 . . ?
C017 C029 H029 119.7 . . ?
C017 C029 C02Q 120.6(7) . . ?
C02Q C029 H029 119.7 . . ?
C01S C02A H02A 119.7 . . ?
C01S C02A C02M 120.6(7) . . ?
C02M C02A H02A 119.7 . . ?
C01G C02B H02B 120.3 . . ?
C01G C02B C02N 119.3(7) . . ?
C02N C02B H02B 120.3 . . ?
C020 C02C H02C 119.3 . . ?
C020 C02C C02V 121.4(8) . . ?
C02V C02C H02C 119.3 . . ?
C01O C02D H02D 119.7 . . ?
C024 C02D C01O 120.5(7) . . ?
C024 C02D H02D 119.7 . . ?
C02H C02E H02E 119.9 . . ?
C02H C02E C02T 120.1(7) . . ?
C02T C02E H02E 119.9 . . ?
C01Q C02F H02F 119.7 . . ?
C022 C02F C01Q 120.5(7) . . ?
C022 C02F H02F 119.7 . . ?
C023 C02G H02G 120.2 . . ?
C02U C02G C023 119.7(7) . . ?
C02U C02G H02G 120.2 . . ?
C01R C02H H02H 119.1 . . ?
C02E C02H C01R 121.8(7) . . ?
C02E C02H H02H 119.1 . . ?
C01B C02I C01U 120.4(7) . . ?
C01B C02I H02I 119.8 . . ?
C01U C02I H02I 119.8 . . ?
C02L C02J H02J 118.9 . . ?
C02L C02J C02R 122.3(7) . . ?
C02R C02J H02J 118.9 . . ?
C026 C02K H02K 120.0 . . ?
C02N C02K C026 120.1(7) . . ?
C02N C02K H02K 120.0 . . ?
C01T C02L H02L 119.4 . . ?
C02J C02L C01T 121.2(8) . . ?
C02J C02L H02L 119.4 . . ?
C01E C02M C02A 120.0(7) . . ?
C01E C02M H02M 120.0 . . ?
C02A C02M H02M 120.0 . . ?
C02B C02N H02N 119.6 . . ?
C02K C02N C02B 120.8(7) . . ?
C02K C02N H02N 119.6 . . ?
C01D C02O H02O 120.1 . . ?
C01U C02O C01D 119.9(8) . . ?
C01U C02O H02O 120.1 . . ?
C01H C02P H02P 120.1 . . ?
C02S C02P C01H 119.8(8) . . ?
C02S C02P H02P 120.1 . . ?
C01Y C02Q C029 120.2(7) . . ?
C01Y C02Q H02Q 119.9 . . ?
C029 C02Q H02Q 119.9 . . ?
C028 C02R C02J 117.3(7) . . ?
C028 C02R H02R 121.3 . . ?
C02J C02R H02R 121.3 . . ?
C02P C02S H02S 119.9 . . ?
C02X C02S C02P 120.1(9) . . ?
C02X C02S H02S 119.9 . . ?
C01L C02T H02T 120.6 . . ?
C02E C02T C01L 118.9(8) . . ?
C02E C02T H02T 120.6 . . ?
C025 C02U C02G 120.9(8) . . ?
C025 C02U H02U 119.6 . . ?
C02G C02U H02U 119.6 . . ?
C027 C02V H02V 120.3 . . ?
C02C C02V C027 119.3(8) . . ?
C02C C02V H02V 120.3 . . ?
C021 C02X H02X 119.3 . . ?
C02S C02X C021 121.5(8) . . ?
C02S C02X H02X 119.3 . . ?
C033 C031 H031 120.0 . . ?
C033 C031 C032 120.0 . . ?
C032 C031 H031 120.0 . . ?
C031 C033 H033 120.0 . . ?
C031 C033 C02Z 120.0 . . ?
C02Z C033 H033 120.0 . . ?
C033 C02Z H02Z 120.0 . . ?
C033 C02Z C02Y 120.0 . . ?
C02Y C02Z H02Z 120.0 . . ?
F1 C02Y C02Z 111.3(8) . . ?
F1 C02Y C030 128.6(8) . . ?
C030 C02Y C02Z 120.0 . . ?
C02Y C030 H030 120.0 . . ?
C02Y C030 C032 120.0 . . ?
C032 C030 H030 120.0 . . ?
C031 C032 H032 120.0 . . ?
C030 C032 C031 120.0 . . ?
C030 C032 H032 120.0 . . ?

loop_
_geom_bond_atom_site_label_1
_geom_bond_atom_site_label_2
_geom_bond_distance
_geom_bond_site_symmetry_2
_geom_bond_publ_flag
Ga01 Cl06 2.1485(18) . ?
Ga01 Cl09 2.1461(18) . ?
Ga01 N00L 1.959(5) . ?
Ga01 N00N 1.925(5) . ?
Ga02 Cl0I 2.152(2) . ?
Ga02 Cl0J 2.127(3) . ?
Ga02 N00M 1.911(5) . ?
Ga02 N00Q 1.946(5) . ?
Ga03 Cl0B 2.165(2) . ?
Ga03 Cl0C 2.175(2) . ?
Ga03 Cl0E 2.177(2) . ?
Ga03 Cl0G 2.162(2) . ?
Ga04 Cl0D 2.175(2) . ?
Ga04 Cl0F 2.161(2) . ?
Ga04 Cl0H 2.158(2) . ?
Ga04 Cl0K 2.174(3) . ?
P005 N00N 1.642(5) . ?
P005 C00W 1.782(7) . ?
P005 C00Z 1.807(6) . ?
P005 C011 1.779(6) . ?
P007 N00Q 1.649(5) . ?
P007 C00T 1.785(6) . ?
P007 C00X 1.795(7) . ?
P007 C012 1.785(6) . ?
P008 N00L 1.653(5) . ?
P008 C00Y 1.780(7) . ?
P008 C014 1.790(7) . ?
P008 C01H 1.796(7) . ?
P00A N00M 1.656(5) . ?
P00A C010 1.789(7) . ?
P00A C015 1.780(7) . ?
P00A C01A 1.786(7) . ?
N00L C00V 1.394(8) . ?
N00M N00O 1.404(7) . ?
N00N N00P 1.414(7) . ?
N00O C00U 1.303(8) . ?
N00P C00V 1.293(8) . ?
N00Q C00U 1.387(8) . ?
N00R C013 1.147(8) . ?
N00S C016 1.138(8) . ?
C00T C01L 1.373(10) . ?
C00T C01R 1.411(9) . ?
C00U C016 1.452(9) . ?
C00V C013 1.442(8) . ?
C00W C01B 1.402(9) . ?
C00W C01D 1.398(10) . ?
C00X C01P 1.387(10) . ?
C00X C01Q 1.377(10) . ?
C00Y C01W 1.417(10) . ?
C00Y C027 1.380(9) . ?
C00Z C01T 1.397(10) . ?
C00Z C028 1.394(10) . ?
C010 C018 1.395(10) . ?
C010 C01Z 1.395(10) . ?
C011 C017 1.394(9) . ?
C011 C01C 1.398(10) . ?
C012 C01E 1.401(9) . ?
C012 C01F 1.386(10) . ?
C014 C019 1.391(10) . ?
C014 C01O 1.383(9) . ?
C015 C01J 1.402(10) . ?
C015 C025 1.396(10) . ?
C017 H017 0.9500 . ?
C017 C029 1.392(10) . ?
C018 H018 0.9500 . ?
C018 C01M 1.379(10) . ?
C019 H019 0.9500 . ?
C019 C01I 1.387(10) . ?
C01A C01G 1.402(10) . ?
C01A C026 1.385(10) . ?
C01B H01B 0.9500 . ?
C01B C02I 1.373(10) . ?
C01C H01C 0.9500 . ?
C01C C01Y 1.387(10) . ?
C01D H01D 0.9500 . ?
C01D C02O 1.402(10) . ?
C01E H01E 0.9500 . ?
C01E C02M 1.379(10) . ?
C01F H01F 0.9500 . ?
C01F C01S 1.382(10) . ?
C01G H01G 0.9500 . ?
C01G C02B 1.382(10) . ?
C01H C01K 1.381(11) . ?
C01H C02P 1.387(11) . ?
C01I H01I 0.9500 . ?
C01I C024 1.378(11) . ?
C01J H01J 0.9500 . ?
C01J C023 1.363(10) . ?
C01K H01K 0.9500 . ?
C01K C021 1.415(11) . ?
C01L H01L 0.9500 . ?
C01L C02T 1.408(10) . ?
C01M H01M 0.9500 . ?
C01M C01V 1.400(11) . ?
C01N H01N 0.9500 . ?
C01N C01P 1.389(10) . ?
C01N C022 1.373(11) . ?
C01O H01O 0.9500 . ?
C01O C02D 1.393(11) . ?
C01P H01P 0.9500 . ?
C01Q H01Q 0.9500 . ?
C01Q C02F 1.377(10) . ?
C01R H01R 0.9500 . ?
C01R C02H 1.390(11) . ?
C01S H01S 0.9500 . ?
C01S C02A 1.386(11) . ?
C01T H01T 0.9500 . ?
C01T C02L 1.383(10) . ?
C01U H01U 0.9500 . ?
C01U C02I 1.375(12) . ?
C01U C02O 1.381(11) . ?
C01V H01V 0.9500 . ?
C01V C01X 1.377(11) . ?
C01W H01W 0.9500 . ?
C01W C020 1.381(11) . ?
C01X H01X 0.9500 . ?
C01X C01Z 1.387(11) . ?
C01Y H01Y 0.9500 . ?
C01Y C02Q 1.349(12) . ?
C01Z H01Z 0.9500 . ?
C020 H020 0.9500 . ?
C020 C02C 1.366(12) . ?
C021 H021 0.9500 . ?
C021 C02X 1.366(13) . ?
C022 H022 0.9500 . ?
C022 C02F 1.376(11) . ?
C023 H023 0.9500 . ?
C023 C02G 1.394(12) . ?
C024 H024 0.9500 . ?
C024 C02D 1.365(12) . ?
C025 H025 0.9500 . ?
C025 C02U 1.374(11) . ?
C026 H026 0.9500 . ?
C026 C02K 1.386(10) . ?
C027 H027 0.9500 . ?
C027 C02V 1.397(11) . ?
C028 H028 0.9500 . ?
C028 C02R 1.405(10) . ?
C029 H029 0.9500 . ?
C029 C02Q 1.394(12) . ?
C02A H02A 0.9500 . ?
C02A C02M 1.386(11) . ?
C02B H02B 0.9500 . ?
C02B C02N 1.409(11) . ?
C02C H02C 0.9500 . ?
C02C C02V 1.377(13) . ?
C02D H02D 0.9500 . ?
C02E H02E 0.9500 . ?
C02E C02H 1.362(12) . ?
C02E C02T 1.384(11) . ?
C02F H02F 0.9500 . ?
C02G H02G 0.9500 . ?
C02G C02U 1.380(12) . ?
C02H H02H 0.9500 . ?
C02I H02I 0.9500 . ?
C02J H02J 0.9500 . ?
C02J C02L 1.341(12) . ?
C02J C02R 1.410(12) . ?
C02K H02K 0.9500 . ?
C02K C02N 1.366(12) . ?
C02L H02L 0.9500 . ?
C02M H02M 0.9500 . ?
C02N H02N 0.9500 . ?
C02O H02O 0.9500 . ?
C02P H02P 0.9500 . ?
C02P C02S 1.372(11) . ?
C02Q H02Q 0.9500 . ?
C02R H02R 0.9500 . ?
C02S H02S 0.9500 . ?
C02S C02X 1.356(14) . ?
C02T H02T 0.9500 . ?
C02U H02U 0.9500 . ?
C02V H02V 0.9500 . ?
F1 C02Y 1.297(9) . ?
C02X H02X 0.9500 . ?
C031 H031 0.9500 . ?
C031 C033 1.3900 . ?
C031 C032 1.3900 . ?
C033 H033 0.9500 . ?
C033 C02Z 1.3900 . ?
C02Z H02Z 0.9500 . ?
C02Z C02Y 1.3900 . ?
C02Y C030 1.3900 . ?
C030 H030 0.9500 . ?
C030 C032 1.3900 . ?
C032 H032 0.9500 . ?

loop_
_geom_torsion_atom_site_label_1
_geom_torsion_atom_site_label_2
_geom_torsion_atom_site_label_3
_geom_torsion_atom_site_label_4
_geom_torsion
_geom_torsion_site_symmetry_1
_geom_torsion_site_symmetry_2
_geom_torsion_site_symmetry_3
_geom_torsion_site_symmetry_4
_geom_torsion_publ_flag
Ga01 N00L C00V N00P 3.7(8) . . . . ?
Ga01 N00L C00V C013 -176.9(5) . . . . ?
Ga01 N00N N00P C00V -5.8(6) . . . . ?
Ga02 N00M N00O C00U -3.5(6) . . . . ?
Ga02 N00Q C00U N00O 0.2(8) . . . . ?
Ga02 N00Q C00U C016 -178.8(5) . . . . ?
P005 N00N N00P C00V 174.2(5) . . . . ?
P005 C00W C01B C02I 177.9(5) . . . . ?
P005 C00W C01D C02O -178.0(5) . . . . ?
P005 C00Z C01T C02L -178.5(6) . . . . ?
P005 C00Z C028 C02R 178.3(6) . . . . ?
P005 C011 C017 C029 -178.2(5) . . . . ?
P005 C011 C01C C01Y 176.0(6) . . . . ?
P007 N00Q C00U N00O -172.7(5) . . . . ?
P007 N00Q C00U C016 8.3(9) . . . . ?
P007 C00T C01L C02T 177.4(6) . . . . ?
P007 C00T C01R C02H -177.3(6) . . . . ?
P007 C00X C01P C01N 173.2(5) . . . . ?
P007 C00X C01Q C02F -173.7(6) . . . . ?
P007 C012 C01E C02M -177.6(5) . . . . ?
P007 C012 C01F C01S 176.7(5) . . . . ?
P008 N00L C00V N00P -164.7(5) . . . . ?
P008 N00L C00V C013 14.7(9) . . . . ?
P008 C00Y C01W C020 179.4(6) . . . . ?
P008 C00Y C027 C02V -179.8(6) . . . . ?
P008 C014 C019 C01I -179.3(5) . . . . ?
P008 C014 C01O C02D 179.2(5) . . . . ?
P008 C01H C01K C021 -177.0(5) . . . . ?
P008 C01H C02P C02S 176.8(6) . . . . ?
P00A N00M N00O C00U 173.3(5) . . . . ?
P00A C010 C018 C01M -174.4(5) . . . . ?
P00A C010 C01Z C01X 175.3(6) . . . . ?
P00A C015 C01J C023 175.4(6) . . . . ?
P00A C015 C025 C02U -176.9(6) . . . . ?
P00A C01A C01G C02B -176.4(6) . . . . ?
P00A C01A C026 C02K 176.9(6) . . . . ?
N00L P008 C00Y C01W 40.9(6) . . . . ?
N00L P008 C00Y C027 -139.2(6) . . . . ?
N00L P008 C014 C019 19.9(6) . . . . ?
N00L P008 C014 C01O -158.1(5) . . . . ?
N00L P008 C01H C01K 69.5(6) . . . . ?
N00L P008 C01H C02P -109.3(6) . . . . ?
N00M P00A C010 C018 -35.3(6) . . . . ?
N00M P00A C010 C01Z 148.9(5) . . . . ?
N00M P00A C015 C01J -65.2(6) . . . . ?
N00M P00A C015 C025 112.1(6) . . . . ?
N00M P00A C01A C01G -19.1(7) . . . . ?
N00M P00A C01A C026 162.7(6) . . . . ?
N00M N00O C00U N00Q 2.1(9) . . . . ?
N00M N00O C00U C016 -178.8(5) . . . . ?
N00N P005 C00W C01B 157.2(5) . . . . ?
N00N P005 C00W C01D -24.5(6) . . . . ?
N00N P005 C00Z C01T -27.2(6) . . . . ?
N00N P005 C00Z C028 155.4(5) . . . . ?
N00N P005 C011 C017 -69.8(6) . . . . ?
N00N P005 C011 C01C 113.2(6) . . . . ?
N00N N00P C00V N00L 1.3(9) . . . . ?
N00N N00P C00V C013 -178.2(5) . . . . ?
N00Q P007 C00T C01L -98.7(6) . . . . ?
N00Q P007 C00T C01R 80.9(6) . . . . ?
N00Q P007 C00X C01P 39.6(6) . . . . ?
N00Q P007 C00X C01Q -144.5(6) . . . . ?
N00Q P007 C012 C01E -170.8(5) . . . . ?
N00Q P007 C012 C01F 11.0(6) . . . . ?
C00T P007 N00Q Ga02 -2.4(5) . . . . ?
C00T P007 N00Q C00U 169.1(5) . . . . ?
C00T P007 C00X C01P -76.0(6) . . . . ?
C00T P007 C00X C01Q 99.9(6) . . . . ?
C00T P007 C012 C01E -53.3(6) . . . . ?
C00T P007 C012 C01F 128.5(5) . . . . ?
C00T C01L C02T C02E 1.1(13) . . . . ?
C00T C01R C02H C02E -1.3(12) . . . . ?
C00W P005 N00N Ga01 -105.1(5) . . . . ?
C00W P005 N00N N00P 74.9(5) . . . . ?
C00W P005 C00Z C01T -151.9(5) . . . . ?
C00W P005 C00Z C028 30.7(6) . . . . ?
C00W P005 C011 C017 51.5(6) . . . . ?
C00W P005 C011 C01C -125.4(6) . . . . ?
C00W C01B C02I C01U 0.7(11) . . . . ?
C00W C01D C02O C01U -0.5(11) . . . . ?
C00X P007 N00Q Ga02 -119.1(4) . . . . ?
C00X P007 N00Q C00U 52.4(6) . . . . ?
C00X P007 C00T C01L 19.2(6) . . . . ?
C00X P007 C00T C01R -161.2(5) . . . . ?
C00X P007 C012 C01E 65.1(6) . . . . ?
C00X P007 C012 C01F -113.1(5) . . . . ?
C00X C01Q C02F C022 0.9(12) . . . . ?
C00Y P008 N00L Ga01 -119.8(4) . . . . ?
C00Y P008 N00L C00V 46.1(6) . . . . ?
C00Y P008 C014 C019 -103.4(5) . . . . ?
C00Y P008 C014 C01O 78.6(6) . . . . ?
C00Y P008 C01H C01K -172.1(5) . . . . ?
C00Y P008 C01H C02P 9.0(7) . . . . ?
C00Y C01W C020 C02C 0.6(11) . . . . ?
C00Y C027 C02V C02C 0.3(12) . . . . ?
C00Z P005 N00N Ga01 131.9(4) . . . . ?
C00Z P005 N00N N00P -48.1(5) . . . . ?
C00Z P005 C00W C01B -80.0(6) . . . . ?
C00Z P005 C00W C01D 98.3(6) . . . . ?
C00Z P005 C011 C017 170.8(5) . . . . ?
C00Z P005 C011 C01C -6.1(7) . . . . ?
C00Z C01T C02L C02J -0.1(11) . . . . ?
C00Z C028 C02R C02J 0.5(12) . . . . ?
C010 P00A N00M Ga02 -112.2(4) . . . . ?
C010 P00A N00M N00O 71.7(5) . . . . ?
C010 P00A C015 C01J 56.3(6) . . . . ?
C010 P00A C015 C025 -126.5(6) . . . . ?
C010 P00A C01A C01G -145.8(6) . . . . ?
C010 P00A C01A C026 36.0(7) . . . . ?
C010 C018 C01M C01V -0.5(11) . . . . ?
C011 P005 N00N Ga01 12.4(5) . . . . ?
C011 P005 N00N N00P -167.7(4) . . . . ?
C011 P005 C00W C01B 39.3(6) . . . . ?
C011 P005 C00W C01D -142.4(6) . . . . ?
C011 P005 C00Z C01T 90.8(6) . . . . ?
C011 P005 C00Z C028 -86.6(6) . . . . ?
C011 C017 C029 C02Q 3.8(11) . . . . ?
C011 C01C C01Y C02Q 0.7(13) . . . . ?
C012 P007 N00Q Ga02 116.2(4) . . . . ?
C012 P007 N00Q C00U -72.4(6) . . . . ?
C012 P007 C00T C01L 139.5(6) . . . . ?
C012 P007 C00T C01R -40.9(6) . . . . ?
C012 P007 C00X C01P 165.6(5) . . . . ?
C012 P007 C00X C01Q -18.6(7) . . . . ?
C012 C01E C02M C02A 1.9(11) . . . . ?
C012 C01F C01S C02A -0.1(11) . . . . ?
C014 P008 N00L Ga01 116.6(4) . . . . ?
C014 P008 N00L C00V -77.4(6) . . . . ?
C014 P008 C00Y C01W 166.9(5) . . . . ?
C014 P008 C00Y C027 -13.2(7) . . . . ?
C014 P008 C01H C01K -52.7(6) . . . . ?
C014 P008 C01H C02P 128.5(6) . . . . ?
C014 C019 C01I C024 2.1(10) . . . . ?
C014 C01O C02D C024 -1.8(11) . . . . ?
C015 P00A N00M Ga02 5.1(5) . . . . ?
C015 P00A N00M N00O -171.0(4) . . . . ?
C015 P00A C010 C018 -150.6(5) . . . . ?
C015 P00A C010 C01Z 33.6(6) . . . . ?
C015 P00A C01A C01G 96.2(6) . . . . ?
C015 P00A C01A C026 -82.0(7) . . . . ?
C015 C01J C023 C02G 1.3(11) . . . . ?
C015 C025 C02U C02G 1.9(12) . . . . ?
C017 C011 C01C C01Y -1.0(11) . . . . ?
C017 C029 C02Q C01Y -4.2(13) . . . . ?
C018 C010 C01Z C01X -0.5(10) . . . . ?
C018 C01M C01V C01X -1.3(11) . . . . ?
C019 C014 C01O C02D 1.1(10) . . . . ?
C019 C01I C024 C02D -2.7(11) . . . . ?
C01A P00A N00M Ga02 123.8(4) . . . . ?
C01A P00A N00M N00O -52.2(5) . . . . ?
C01A P00A C010 C018 90.1(6) . . . . ?
C01A P00A C010 C01Z -85.7(6) . . . . ?
C01A P00A C015 C01J 175.0(5) . . . . ?
C01A P00A C015 C025 -7.8(7) . . . . ?
C01A C01G C02B C02N -1.4(11) . . . . ?
C01A C026 C02K C02N 0.5(12) . . . . ?
C01B C00W C01D C02O 0.3(10) . . . . ?
C01C C011 C017 C029 -1.3(10) . . . . ?
C01C C01Y C02Q C029 1.9(13) . . . . ?
C01D C00W C01B C02I -0.4(10) . . . . ?
C01E C012 C01F C01S -1.5(10) . . . . ?
C01F C012 C01E C02M 0.6(10) . . . . ?
C01F C01S C02A C02M 2.6(11) . . . . ?
C01G C01A C026 C02K -1.3(11) . . . . ?
C01G C02B C02N C02K 0.6(12) . . . . ?
C01H P008 N00L Ga01 -1.0(5) . . . . ?
C01H P008 N00L C00V 165.0(5) . . . . ?
C01H P008 C00Y C01W -75.2(6) . . . . ?
C01H P008 C00Y C027 104.7(6) . . . . ?
C01H P008 C014 C019 136.8(5) . . . . ?
C01H P008 C014 C01O -41.2(6) . . . . ?
C01H C01K C021 C02X -1.5(11) . . . . ?
C01H C02P C02S C02X 1.7(13) . . . . ?
C01I C024 C02D C01O 2.6(11) . . . . ?
C01J C015 C025 C02U 0.4(11) . . . . ?
C01J C023 C02G C02U 0.9(12) . . . . ?
C01K C01H C02P C02S -2.0(11) . . . . ?
C01K C021 C02X C02S 1.4(13) . . . . ?
C01L C00T C01R C02H 2.3(10) . . . . ?
C01M C01V C01X C01Z 2.1(11) . . . . ?
C01N C022 C02F C01Q -3.2(12) . . . . ?
C01O C014 C019 C01I -1.3(9) . . . . ?
C01P C00X C01Q C02F 2.1(11) . . . . ?
C01P C01N C022 C02F 2.4(11) . . . . ?
C01Q C00X C01P C01N -2.8(10) . . . . ?
C01R C00T C01L C02T -2.2(11) . . . . ?
C01S C02A C02M C01E -3.5(11) . . . . ?
C01T C00Z C028 C02R 0.9(11) . . . . ?
C01V C01X C01Z C010 -1.2(11) . . . . ?
C01W C00Y C027 C02V 0.1(11) . . . . ?
C01W C020 C02C C02V -0.3(12) . . . . ?
C01Z C010 C018 C01M 1.4(10) . . . . ?
C020 C02C C02V C027 -0.2(13) . . . . ?
C022 C01N C01P C00X 0.5(11) . . . . ?
C023 C02G C02U C025 -2.6(13) . . . . ?
C025 C015 C01J C023 -2.0(10) . . . . ?
C026 C01A C01G C02B 1.8(11) . . . . ?
C026 C02K C02N C02B -0.2(12) . . . . ?
C027 C00Y C01W C020 -0.5(10) . . . . ?
C028 C00Z C01T C02L -1.2(11) . . . . ?
C02H C02E C02T C01L 0.0(13) . . . . ?
C02I C01U C02O C01D 0.8(12) . . . . ?
C02L C02J C02R C028 -1.7(12) . . . . ?
C02O C01U C02I C01B -0.9(12) . . . . ?
C02P C01H C01K C021 1.8(10) . . . . ?
C02P C02S C02X C021 -1.5(14) . . . . ?
C02R C02J C02L C01T 1.5(12) . . . . ?
C02T C02E C02H C01R 0.2(13) . . . . ?
F1 C02Y C030 C032 -177.0(8) . . . . ?
C031 C033 C02Z C02Y 0.0 . . . . ?
C033 C031 C032 C030 0.0 . . . . ?
C033 C02Z C02Y F1 177.4(7) . . . . ?
C033 C02Z C02Y C030 0.0 . . . . ?
C02Z C02Y C030 C032 0.0 . . . . ?
C02Y C030 C032 C031 0.0 . . . . ?
C032 C031 C033 C02Z 0.0 . . . . ?
